data_7715313
loop_
_publ_author_name
'Dorow, Richard C. C.'
'Liebing, Phil'
'G&#xf6;rls, Helmar'
'Westerhausen, Matthias'

_publ_section_title
;
 Coordination chemistry of alkali metal dimesityl-thio- and
 dimesityl-selenophosphinites
 [(L)<sub>2</sub>A-EPMes<sub>2</sub>]<sub>2</sub> (A = Li, Na, K; E = S,
 Se; L = THF, THP) and [(18C6)K-SPMes<sub>2</sub>].
;
_journal_issue 12
_journal_name_full 'Dalton transactions (Cambridge, England : 2003)'
_journal_page_first 5711
_journal_page_last 5720
_journal_paper_doi 10.1039/d4dt00264d
_journal_volume 53
_journal_year 2024
_chemical_formula_moiety 'C30 H46 K O6 P S'
_chemical_formula_sum 'C30 H46 K O6 P S'
_chemical_formula_weight 604.80
_space_group_crystal_system monoclinic
_space_group_IT_number 14
_space_group_name_Hall '-P 2yn'
_space_group_name_H-M_alt 'P 1 21/n 1'
_atom_sites_solution_hydrogens geom
_atom_sites_solution_primary direct
_atom_sites_solution_secondary difmap
_audit_creation_method SHELXL-2019/1
_audit_update_record
;
2023-04-05 deposited with the CCDC.	2024-02-29 downloaded from the CCDC.
;
_cell_angle_alpha 90
_cell_angle_beta 97.148(3)
_cell_angle_gamma 90
_cell_formula_units_Z 4
_cell_length_a 11.4806(14)
_cell_length_b 14.5572(16)
_cell_length_c 19.572(2)
_cell_measurement_reflns_used 9897
_cell_measurement_temperature 120(2)
_cell_measurement_theta_max 30.83
_cell_measurement_theta_min 2.27
_cell_volume 3245.6(6)
_computing_cell_refinement 'SAINT V8.40B (Bruker, 2016)'
_computing_data_collection 'SAINT V8.40B (Bruker, 2016)'
_computing_data_reduction 'SAINT V8.40B (Bruker, 2016)'
_computing_molecular_graphics SHELXTL/PC
_computing_publication_material 'SHELXL-2018/3 (Sheldrick, 2018)'
_computing_structure_refinement 'SHELXL-2019/1 (Sheldrick, 2019)'
_computing_structure_solution 'SHELXT 2018/2 (Sheldrick, 2018)'
_diffrn_ambient_temperature 120(2)
_diffrn_measured_fraction_theta_full 1.000
_diffrn_measured_fraction_theta_max 0.976
_diffrn_measurement_device_type KappaCCD
_diffrn_measurement_method 'phi + omega - scans'
_diffrn_radiation_type MoK\a
_diffrn_radiation_wavelength 0.71073
_diffrn_reflns_av_R_equivalents 0.0304
_diffrn_reflns_av_unetI/netI 0.0332
_diffrn_reflns_Laue_measured_fraction_full 1.000
_diffrn_reflns_Laue_measured_fraction_max 0.976
_diffrn_reflns_limit_h_max 16
_diffrn_reflns_limit_h_min -15
_diffrn_reflns_limit_k_max 20
_diffrn_reflns_limit_k_min -20
_diffrn_reflns_limit_l_max 27
_diffrn_reflns_limit_l_min -27
_diffrn_reflns_number 40013
_diffrn_reflns_point_group_measured_fraction_full 1.000
_diffrn_reflns_point_group_measured_fraction_max 0.976
_diffrn_reflns_theta_full 25.242
_diffrn_reflns_theta_max 30.508
_diffrn_reflns_theta_min 1.748
_exptl_absorpt_coefficient_mu 0.316
_exptl_absorpt_correction_T_max 0.8623
_exptl_absorpt_correction_T_min 0.8068
_exptl_absorpt_correction_type multi-scan
_exptl_absorpt_process_details
; 
 SADABS 2016/2: Krause, L., Herbst-Irmer, R., Sheldrick G.M. & Stalke D., 
 J. Appl. Cryst. 48 (2015) 3-10 
;
_exptl_crystal_colour colourless
_exptl_crystal_density_diffrn 1.238
_exptl_crystal_density_method 'not measured'
_exptl_crystal_description block
_exptl_crystal_F_000 1296
_exptl_crystal_size_max 0.210
_exptl_crystal_size_mid 0.210
_exptl_crystal_size_min 0.180
_refine_diff_density_max 1.043
_refine_diff_density_min -0.492
_refine_diff_density_rms 0.061
_refine_ls_extinction_method none
_refine_ls_goodness_of_fit_ref 1.036
_refine_ls_hydrogen_treatment constr
_refine_ls_matrix_type full
_refine_ls_number_parameters 431
_refine_ls_number_reflns 9674
_refine_ls_number_restraints 81
_refine_ls_restrained_S_all 1.050
_refine_ls_R_factor_all 0.0768
_refine_ls_R_factor_gt 0.0508
_refine_ls_shift/su_max 0.001
_refine_ls_shift/su_mean 0.000
_refine_ls_structure_factor_coef Fsqd
_refine_ls_weighting_details 'w=1/[\s^2^(Fo^2^)+(0.0521P)^2^+2.5372P] where P=(Fo^2^+2Fc^2^)/3'
_refine_ls_weighting_scheme calc
_refine_ls_wR_factor_gt 0.1167
_refine_ls_wR_factor_ref 0.1342
_reflns_Friedel_coverage 0.000
_reflns_number_gt 7145
_reflns_number_total 9674
_reflns_threshold_expression 'I > 2\s(I)'
_publcif_datablock.id {9b7d98d3-1686-4aad-8812-d24d0c3699ab}

_cod_data_source_file d4dt00264d2.cif
_cod_data_source_block bn335_6
_cod_depositor_comments 'Adding full bibliography for 7715309--7715318.cif.'
_cod_original_sg_symbol_H-M 'P 21/n'
_cod_database_code 7715313
_shelx_shelxl_version_number 2019/1
_shelx_space_group_comment
; 
The symmetry employed for this shelxl refinement is uniquely defined 
by the following loop, which should always be used as a source of 
symmetry information in preference to the above space-group names. 
They are only intended as comments. 
;
_shelx_estimated_absorpt_t_min 0.937
_shelx_estimated_absorpt_t_max 0.945
_publcif_funding_html
;
;

loop_
_space_group_symop_operation_xyz
'x, y, z'
'-x+1/2, y+1/2, -z+1/2'
'-x, -y, -z'
'x-1/2, -y-1/2, z-1/2'

loop_
_atom_site_label
_atom_site_type_symbol
_atom_site_fract_x
_atom_site_fract_y
_atom_site_fract_z
_atom_site_U_iso_or_equiv
_atom_site_adp_type
_atom_site_occupancy
_atom_site_site_symmetry_order
_atom_site_calc_flag
_atom_site_refinement_flags_posn
_atom_site_refinement_flags_adp
_atom_site_refinement_flags_occupancy
_atom_site_disorder_assembly
_atom_site_disorder_group
K1 K 0.57550(4) 0.26391(3) 0.59179(2) 0.03155(11) Uani 1 1 d . . . . .
S1 S 0.50974(5) 0.41517(4) 0.68925(3) 0.04059(14) Uani 1 1 d . . . . .
P1 P 0.36668(4) 0.35897(3) 0.72679(2) 0.02600(11) Uani 1 1 d . . . . .
O1 O 0.48194(13) 0.29278(10) 0.44699(7) 0.0365(3) Uani 1 1 d D . . . .
O2 O 0.65467(11) 0.40592(9) 0.51548(6) 0.0288(3) Uani 1 1 d . . . . .
O3 O 0.80263(12) 0.33850(11) 0.63197(6) 0.0338(3) Uani 1 1 d . . . . .
O4 O 0.72208(14) 0.19038(12) 0.70401(8) 0.0474(4) Uani 1 1 d D . . . .
O5A O 0.5419(7) 0.0844(8) 0.6447(4) 0.0402(13) Uani 0.687(11) 1 d D . P A 1
O5B O 0.5166(14) 0.0791(17) 0.6300(8) 0.033(2) Uani 0.313(11) 1 d D . P A 2
O6A O 0.3788(6) 0.1717(4) 0.5316(3) 0.0378(12) Uani 0.687(11) 1 d D . P A 1
O6B O 0.4074(14) 0.1489(9) 0.5291(6) 0.040(3) Uani 0.313(11) 1 d D . P A 2
C1 C 0.36793(16) 0.37019(11) 0.82192(9) 0.0240(3) Uani 1 1 d . . . . .
C2 C 0.26203(17) 0.34630(11) 0.84770(9) 0.0250(3) Uani 1 1 d . . . . .
C3 C 0.2555(2) 0.34610(13) 0.91840(10) 0.0340(4) Uani 1 1 d . . . . .
H3 H 0.183472 0.330009 0.934486 0.041 Uiso 1 1 calc R U . . .
C4 C 0.3511(2) 0.36870(13) 0.96582(10) 0.0391(5) Uani 1 1 d . . . . .
C5 C 0.4540(2) 0.39040(14) 0.94080(10) 0.0380(5) Uani 1 1 d . . . . .
H5 H 0.520371 0.405738 0.972719 0.046 Uiso 1 1 calc R U . . .
C6 C 0.46590(18) 0.39104(14) 0.87080(10) 0.0323(4) Uani 1 1 d . . . . .
C7 C 0.15213(17) 0.31980(13) 0.80138(10) 0.0302(4) Uani 1 1 d . . . . .
H7A H 0.114429 0.375164 0.780471 0.045 Uiso 1 1 calc R U . . .
H7B H 0.097966 0.288355 0.828514 0.045 Uiso 1 1 calc R U . . .
H7C H 0.172641 0.278658 0.765083 0.045 Uiso 1 1 calc R U . . .
C8 C 0.3422(3) 0.36672(19) 1.04247(11) 0.0620(8) Uani 1 1 d . . . . .
H8A H 0.268144 0.395103 1.051320 0.093 Uiso 1 1 calc R U . . .
H8B H 0.408117 0.400846 1.067058 0.093 Uiso 1 1 calc R U . . .
H8C H 0.344628 0.302916 1.058564 0.093 Uiso 1 1 calc R U . . .
C9 C 0.5855(2) 0.4150(2) 0.85161(13) 0.0558(7) Uani 1 1 d . . . . .
H9A H 0.619358 0.361124 0.831504 0.084 Uiso 1 1 calc R U . . .
H9B H 0.636777 0.434395 0.892883 0.084 Uiso 1 1 calc R U . . .
H9C H 0.577976 0.465223 0.817961 0.084 Uiso 1 1 calc R U . . .
C10 C 0.25296(15) 0.44488(11) 0.69436(8) 0.0213(3) Uani 1 1 d . . . . .
C11 C 0.17124(16) 0.41887(12) 0.63806(8) 0.0235(3) Uani 1 1 d . . . . .
C12 C 0.09014(15) 0.48324(12) 0.60784(8) 0.0238(3) Uani 1 1 d . . . . .
H12 H 0.036312 0.465301 0.569324 0.029 Uiso 1 1 calc R U . . .
C13 C 0.08585(15) 0.57228(12) 0.63231(9) 0.0235(3) Uani 1 1 d . . . . .
C14 C 0.16684(16) 0.59746(12) 0.68795(9) 0.0239(3) Uani 1 1 d . . . . .
H14 H 0.165031 0.658242 0.705446 0.029 Uiso 1 1 calc R U . . .
C15 C 0.25076(15) 0.53602(11) 0.71885(8) 0.0212(3) Uani 1 1 d . . . . .
C16 C 0.1677(2) 0.32310(14) 0.60730(10) 0.0372(5) Uani 1 1 d . . . . .
H16A H 0.244868 0.307828 0.593983 0.056 Uiso 1 1 calc R U . . .
H16B H 0.108645 0.320972 0.566603 0.056 Uiso 1 1 calc R U . . .
H16C H 0.147191 0.278628 0.641461 0.056 Uiso 1 1 calc R U . . .
C17 C -0.00197(18) 0.64146(14) 0.59915(11) 0.0335(4) Uani 1 1 d . . . . .
H17A H -0.052051 0.662515 0.633071 0.050 Uiso 1 1 calc R U . . .
H17B H -0.050654 0.612659 0.560304 0.050 Uiso 1 1 calc R U . . .
H17C H 0.039916 0.694014 0.582585 0.050 Uiso 1 1 calc R U . . .
C18 C 0.33940(17) 0.57206(13) 0.77613(10) 0.0297(4) Uani 1 1 d . . . . .
H18A H 0.327750 0.541690 0.819444 0.045 Uiso 1 1 calc R U . . .
H18B H 0.329032 0.638494 0.780794 0.045 Uiso 1 1 calc R U . . .
H18C H 0.418905 0.559378 0.765288 0.045 Uiso 1 1 calc R U . . .
C19 C 0.50168(19) 0.38409(15) 0.42491(10) 0.0357(4) Uani 1 1 d . . . . .
H19A H 0.453326 0.427685 0.448126 0.043 Uiso 1 1 calc R U . . .
H19B H 0.478762 0.389210 0.374594 0.043 Uiso 1 1 calc R U . . .
C20 C 0.62835(19) 0.40710(14) 0.44214(9) 0.0330(4) Uani 1 1 d . . . . .
H20A H 0.677362 0.361495 0.421335 0.040 Uiso 1 1 calc R U . . .
H20B H 0.644643 0.468640 0.424005 0.040 Uiso 1 1 calc R U . . .
C21 C 0.76792(18) 0.44137(15) 0.53791(10) 0.0354(4) Uani 1 1 d . . . . .
H21A H 0.772535 0.506535 0.524034 0.043 Uiso 1 1 calc R U . . .
H21B H 0.827976 0.406288 0.516675 0.043 Uiso 1 1 calc R U . . .
C22 C 0.78987(18) 0.43328(15) 0.61495(10) 0.0344(4) Uani 1 1 d . . . . .
H22A H 0.862070 0.467167 0.632784 0.041 Uiso 1 1 calc R U . . .
H22B H 0.723247 0.459790 0.635898 0.041 Uiso 1 1 calc R U . . .
C23 C 0.8361(2) 0.32452(19) 0.70350(10) 0.0471(6) Uani 1 1 d . . . . .
H23A H 0.779231 0.354887 0.730209 0.056 Uiso 1 1 calc R U . . .
H23B H 0.914625 0.351496 0.717484 0.056 Uiso 1 1 calc R U . . .
C24 C 0.8389(2) 0.2236(2) 0.71763(11) 0.0511(7) Uani 1 1 d . . . . .
H24A H 0.889794 0.192191 0.687687 0.061 Uiso 1 1 calc R U . . .
H24B H 0.870349 0.211830 0.766253 0.061 Uiso 1 1 calc R U . . .
C25A C 0.7157(6) 0.1015(4) 0.7241(3) 0.0526(14) Uani 0.687(11) 1 d D U P A 1
H25A H 0.750373 0.093536 0.772605 0.063 Uiso 0.687(11) 1 calc R U P A 1
H25B H 0.756647 0.060462 0.694533 0.063 Uiso 0.687(11) 1 calc R U P A 1
C25B C 0.6963(11) 0.0861(8) 0.7065(7) 0.043(3) Uani 0.313(11) 1 d D U P A 2
H25C H 0.733725 0.055809 0.669473 0.051 Uiso 0.313(11) 1 calc R U P A 2
H25D H 0.734537 0.061788 0.750914 0.051 Uiso 0.313(11) 1 calc R U P A 2
C26A C 0.5861(5) 0.0823(4) 0.7156(3) 0.0499(13) Uani 0.687(11) 1 d D U P A 1
H26A H 0.571390 0.021165 0.735033 0.060 Uiso 0.687(11) 1 calc R U P A 1
H26B H 0.545436 0.128996 0.740745 0.060 Uiso 0.687(11) 1 calc R U P A 1
C26B C 0.5686(10) 0.0586(9) 0.6987(6) 0.043(3) Uani 0.313(11) 1 d D U P A 2
H26C H 0.561720 -0.007998 0.707783 0.051 Uiso 0.313(11) 1 calc R U P A 2
H26D H 0.527267 0.092546 0.732276 0.051 Uiso 0.313(11) 1 calc R U P A 2
C27A C 0.4160(7) 0.0727(8) 0.6312(4) 0.0511(19) Uani 0.687(11) 1 d D U P A 1
H27A H 0.379675 0.117732 0.660032 0.061 Uiso 0.687(11) 1 calc R U P A 1
H27B H 0.397242 0.010808 0.647769 0.061 Uiso 0.687(11) 1 calc R U P A 1
C27B C 0.3942(14) 0.0790(18) 0.6348(8) 0.040(3) Uani 0.313(11) 1 d D U P A 2
H27C H 0.361110 0.138962 0.646603 0.048 Uiso 0.313(11) 1 calc R U P A 2
H27D H 0.366185 0.027918 0.661893 0.048 Uiso 0.313(11) 1 calc R U P A 2
C28A C 0.3548(6) 0.0826(4) 0.5568(3) 0.0467(12) Uani 0.687(11) 1 d D U P A 1
H28A H 0.384150 0.034936 0.527093 0.056 Uiso 0.687(11) 1 calc R U P A 1
H28B H 0.269039 0.074214 0.555864 0.056 Uiso 0.687(11) 1 calc R U P A 1
C28B C 0.3914(11) 0.0605(8) 0.5586(6) 0.046(3) Uani 0.313(11) 1 d D U P A 2
H28C H 0.455390 0.018088 0.549879 0.055 Uiso 0.313(11) 1 calc R U P A 2
H28D H 0.315320 0.033370 0.539290 0.055 Uiso 0.313(11) 1 calc R U P A 2
C29A C 0.3308(5) 0.1854(4) 0.46238(19) 0.0493(14) Uani 0.687(11) 1 d D . P A 1
H29A H 0.245136 0.173805 0.457081 0.059 Uiso 0.687(11) 1 calc R U P A 1
H29B H 0.366945 0.142120 0.432155 0.059 Uiso 0.687(11) 1 calc R U P A 1
C29B C 0.3874(12) 0.1449(8) 0.4561(4) 0.048(3) Uani 0.313(11) 1 d D . P A 2
H29C H 0.312906 0.112378 0.440897 0.057 Uiso 0.313(11) 1 calc R U P A 2
H29D H 0.452183 0.111660 0.437876 0.057 Uiso 0.313(11) 1 calc R U P A 2
C30A C 0.3541(4) 0.2824(5) 0.4423(2) 0.0417(11) Uani 0.687(11) 1 d D . P A 1
H30A H 0.317277 0.294759 0.394724 0.050 Uiso 0.687(11) 1 calc R U P A 1
H30B H 0.321562 0.326074 0.473768 0.050 Uiso 0.687(11) 1 calc R U P A 1
C30B C 0.3812(11) 0.2418(9) 0.4305(6) 0.047(3) Uani 0.313(11) 1 d D . P A 2
H30C H 0.362230 0.240700 0.379722 0.056 Uiso 0.313(11) 1 calc R U P A 2
H30D H 0.315741 0.273169 0.449405 0.056 Uiso 0.313(11) 1 calc R U P A 2

loop_
_atom_site_aniso_label
_atom_site_aniso_U_11
_atom_site_aniso_U_22
_atom_site_aniso_U_33
_atom_site_aniso_U_23
_atom_site_aniso_U_13
_atom_site_aniso_U_12
K1 0.0325(2) 0.0310(2) 0.02951(19) 0.00702(15) -0.00269(16) -0.00507(17)
S1 0.0326(3) 0.0525(3) 0.0399(3) 0.0110(2) 0.0172(2) 0.0116(2)
P1 0.0306(2) 0.0258(2) 0.0211(2) 0.00158(16) 0.00154(17) 0.00773(19)
O1 0.0384(8) 0.0436(8) 0.0265(6) 0.0038(6) 0.0002(6) -0.0159(7)
O2 0.0273(6) 0.0362(7) 0.0231(6) 0.0029(5) 0.0035(5) -0.0095(6)
O3 0.0279(7) 0.0508(9) 0.0217(6) -0.0049(6) -0.0014(5) 0.0009(6)
O4 0.0408(9) 0.0608(11) 0.0415(8) 0.0197(8) 0.0083(7) 0.0199(8)
O5A 0.050(3) 0.0375(17) 0.034(3) 0.009(2) 0.010(2) -0.004(3)
O5B 0.034(5) 0.036(5) 0.029(5) 0.011(5) 0.003(3) 0.002(4)
O6A 0.046(3) 0.035(2) 0.0319(14) 0.0019(14) 0.0044(15) -0.0169(18)
O6B 0.048(7) 0.038(6) 0.034(3) 0.008(4) 0.001(4) -0.023(4)
C1 0.0296(9) 0.0188(7) 0.0226(7) 0.0035(6) -0.0010(7) 0.0016(7)
C2 0.0328(9) 0.0165(7) 0.0254(8) 0.0014(6) 0.0030(7) -0.0006(7)
C3 0.0483(12) 0.0249(9) 0.0307(9) 0.0018(7) 0.0128(9) -0.0021(8)
C4 0.0678(15) 0.0255(9) 0.0236(9) 0.0022(7) 0.0041(9) -0.0007(10)
C5 0.0546(13) 0.0284(9) 0.0270(9) 0.0028(7) -0.0115(9) -0.0031(9)
C6 0.0342(10) 0.0311(9) 0.0291(9) 0.0058(7) -0.0057(8) -0.0015(8)
C7 0.0294(9) 0.0260(9) 0.0353(9) 0.0006(7) 0.0040(8) -0.0046(7)
C8 0.109(3) 0.0524(15) 0.0250(10) 0.0000(10) 0.0096(13) -0.0140(16)
C9 0.0343(12) 0.082(2) 0.0470(13) 0.0117(13) -0.0116(10) -0.0106(13)
C10 0.0242(8) 0.0226(8) 0.0172(7) 0.0030(6) 0.0025(6) 0.0007(6)
C11 0.0283(9) 0.0222(8) 0.0200(7) 0.0001(6) 0.0026(6) -0.0008(7)
C12 0.0222(8) 0.0292(9) 0.0194(7) 0.0025(6) 0.0006(6) -0.0023(7)
C13 0.0210(8) 0.0255(8) 0.0239(8) 0.0062(6) 0.0026(6) 0.0010(7)
C14 0.0259(8) 0.0206(8) 0.0252(8) 0.0013(6) 0.0036(7) -0.0004(7)
C15 0.0220(8) 0.0219(7) 0.0198(7) 0.0010(6) 0.0034(6) -0.0028(6)
C16 0.0507(13) 0.0291(9) 0.0285(9) -0.0071(7) -0.0087(9) 0.0032(9)
C17 0.0305(10) 0.0316(10) 0.0366(10) 0.0059(8) -0.0031(8) 0.0042(8)
C18 0.0316(10) 0.0245(8) 0.0307(9) -0.0026(7) -0.0047(7) -0.0012(7)
C19 0.0391(11) 0.0413(11) 0.0252(9) 0.0066(8) -0.0023(8) -0.0002(9)
C20 0.0404(11) 0.0357(10) 0.0232(8) 0.0064(7) 0.0054(8) -0.0078(9)
C21 0.0322(10) 0.0446(11) 0.0308(9) -0.0024(8) 0.0091(8) -0.0141(9)
C22 0.0273(9) 0.0460(12) 0.0303(9) -0.0090(8) 0.0054(8) -0.0120(9)
C23 0.0373(12) 0.0780(17) 0.0230(9) -0.0079(10) -0.0077(8) 0.0091(12)
C24 0.0411(13) 0.0851(19) 0.0253(10) 0.0093(11) -0.0028(9) 0.0227(13)
C25A 0.054(3) 0.060(3) 0.042(3) 0.025(2) 0.000(2) 0.014(2)
C25B 0.047(4) 0.048(4) 0.031(4) 0.021(3) -0.001(3) 0.013(3)
C26A 0.063(3) 0.050(3) 0.036(2) 0.0198(18) 0.0038(19) -0.006(2)
C26B 0.047(4) 0.044(4) 0.038(4) 0.016(3) 0.007(3) -0.006(3)
C27A 0.060(4) 0.044(3) 0.055(3) 0.010(2) 0.029(2) -0.015(3)
C27B 0.040(4) 0.039(4) 0.044(4) 0.006(3) 0.021(3) -0.005(3)
C28A 0.055(3) 0.034(2) 0.054(2) -0.0025(16) 0.016(2) -0.018(2)
C28B 0.043(4) 0.042(4) 0.053(4) 0.006(3) 0.006(3) -0.017(3)
C29A 0.047(3) 0.065(3) 0.0335(17) -0.0019(18) -0.0039(17) -0.030(2)
C29B 0.052(6) 0.055(6) 0.031(4) 0.003(4) -0.011(4) -0.029(5)
C30A 0.0326(19) 0.058(3) 0.0318(18) 0.0106(18) -0.0066(14) -0.013(2)
C30B 0.045(6) 0.051(6) 0.038(4) 0.006(4) -0.021(4) -0.015(5)

loop_
_atom_type_symbol
_atom_type_description
_atom_type_scat_dispersion_real
_atom_type_scat_dispersion_imag
_atom_type_scat_source
C C 0.0033 0.0016 'International Tables Vol C Tables 4.2.6.8 and 6.1.1.4'
H H 0.0000 0.0000 'International Tables Vol C Tables 4.2.6.8 and 6.1.1.4'
K K 0.2009 0.2494 'International Tables Vol C Tables 4.2.6.8 and 6.1.1.4'
O O 0.0106 0.0060 'International Tables Vol C Tables 4.2.6.8 and 6.1.1.4'
P P 0.1023 0.0942 'International Tables Vol C Tables 4.2.6.8 and 6.1.1.4'
S S 0.1246 0.1234 'International Tables Vol C Tables 4.2.6.8 and 6.1.1.4'

loop_
_geom_angle_atom_site_label_1
_geom_angle_atom_site_label_2
_geom_angle_atom_site_label_3
_geom_angle
_geom_angle_site_symmetry_1
_geom_angle_site_symmetry_3
_geom_angle_publ_flag
O6B K1 O2 118.5(2) . . ?
O6A K1 O2 116.03(12) . . ?
O6B K1 O4 116.1(3) . . ?
O6A K1 O4 121.79(12) . . ?
O2 K1 O4 120.10(5) . . ?
O6B K1 O3 158.7(3) . . ?
O6A K1 O3 167.56(13) . . ?
O2 K1 O3 60.85(4) . . ?
O4 K1 O3 59.30(5) . . ?
O6A K1 O5A 64.49(19) . . ?
O2 K1 O5A 161.3(2) . . ?
O4 K1 O5A 57.46(14) . . ?
O3 K1 O5A 114.20(14) . . ?
O6B K1 O5B 51.0(4) . . ?
O2 K1 O5B 159.4(4) . . ?
O4 K1 O5B 65.2(2) . . ?
O3 K1 O5B 121.3(3) . . ?
O6B K1 O1 60.0(2) . . ?
O6A K1 O1 58.41(12) . . ?
O2 K1 O1 58.48(4) . . ?
O4 K1 O1 157.26(5) . . ?
O3 K1 O1 115.17(4) . . ?
O5A K1 O1 115.60(14) . . ?
O5B K1 O1 108.3(3) . . ?
O6B K1 S1 120.3(3) . . ?
O6A K1 S1 111.26(13) . . ?
O2 K1 S1 85.54(3) . . ?
O4 K1 S1 87.54(4) . . ?
O3 K1 S1 80.92(3) . . ?
O5A K1 S1 112.11(19) . . ?
O5B K1 S1 115.0(4) . . ?
O1 K1 S1 114.14(4) . . ?
O6A K1 C27A 43.86(17) . . ?
O2 K1 C27A 159.44(13) . . ?
O4 K1 C27A 78.56(14) . . ?
O3 K1 C27A 137.36(14) . . ?
O5A K1 C27A 23.99(17) . . ?
O1 K1 C27A 100.95(13) . . ?
S1 K1 C27A 105.06(16) . . ?
O6B K1 C22 160.8(2) . . ?
O6A K1 C22 158.33(12) . . ?
O2 K1 C22 42.75(4) . . ?
O4 K1 C22 79.78(5) . . ?
O3 K1 C22 23.42(5) . . ?
O5A K1 C22 136.72(14) . . ?
O5B K1 C22 144.1(3) . . ?
O1 K1 C22 101.11(4) . . ?
S1 K1 C22 68.57(4) . . ?
C27A K1 C22 157.67(13) . . ?
P1 S1 K1 101.91(3) . . ?
C10 P1 C1 101.50(7) . . ?
C10 P1 S1 99.72(6) . . ?
C1 P1 S1 114.53(6) . . ?
C30B O1 C19 126.3(5) . . ?
C19 O1 C30A 105.8(3) . . ?
C30B O1 K1 110.2(4) . . ?
C19 O1 K1 111.95(11) . . ?
C30A O1 K1 106.80(18) . . ?
C21 O2 C20 112.20(14) . . ?
C21 O2 K1 117.06(11) . . ?
C20 O2 K1 120.52(10) . . ?
C23 O3 C22 112.16(16) . . ?
C23 O3 K1 110.15(13) . . ?
C22 O3 K1 103.97(10) . . ?
C25A O4 C24 110.8(3) . . ?
C24 O4 C25B 120.5(5) . . ?
C25A O4 K1 122.8(3) . . ?
C24 O4 K1 118.52(13) . . ?
C25B O4 K1 107.4(5) . . ?
C26A O5A C27A 113.8(7) . . ?
C26A O5A K1 109.1(6) . . ?
C27A O5A K1 102.6(7) . . ?
C27B O5B C26B 103.8(14) . . ?
C27B O5B C28B 51.9(7) . . ?
C26B O5B C28B 148.3(15) . . ?
C27B O5B K1 106.4(16) . . ?
C26B O5B K1 110.7(11) . . ?
C28B O5B K1 97.0(9) . . ?
C29A O6A C28A 113.0(5) . . ?
C29A O6A K1 122.8(4) . . ?
C28A O6A K1 118.6(4) . . ?
C29B O6B C28B 110.9(11) . . ?
C29B O6B K1 119.6(8) . . ?
C28B O6B K1 119.3(8) . . ?
C6 C1 C2 117.19(16) . . ?
C6 C1 P1 126.83(14) . . ?
C2 C1 P1 115.67(13) . . ?
C3 C2 C1 120.55(18) . . ?
C3 C2 C7 116.81(17) . . ?
C1 C2 C7 122.64(16) . . ?
C4 C3 C2 121.87(19) . . ?
C4 C3 H3 119.1 . . ?
C2 C3 H3 119.1 . . ?
C5 C4 C3 117.47(18) . . ?
C5 C4 C8 121.6(2) . . ?
C3 C4 C8 120.9(2) . . ?
C4 C5 C6 123.2(2) . . ?
C4 C5 H5 118.4 . . ?
C6 C5 H5 118.4 . . ?
C5 C6 C1 119.73(19) . . ?
C5 C6 C9 116.75(19) . . ?
C1 C6 C9 123.52(18) . . ?
C2 C7 H7A 109.5 . . ?
C2 C7 H7B 109.5 . . ?
H7A C7 H7B 109.5 . . ?
C2 C7 H7C 109.5 . . ?
H7A C7 H7C 109.5 . . ?
H7B C7 H7C 109.5 . . ?
C4 C8 H8A 109.5 . . ?
C4 C8 H8B 109.5 . . ?
H8A C8 H8B 109.5 . . ?
C4 C8 H8C 109.5 . . ?
H8A C8 H8C 109.5 . . ?
H8B C8 H8C 109.5 . . ?
C6 C9 H9A 109.5 . . ?
C6 C9 H9B 109.5 . . ?
H9A C9 H9B 109.5 . . ?
C6 C9 H9C 109.5 . . ?
H9A C9 H9C 109.5 . . ?
H9B C9 H9C 109.5 . . ?
C11 C10 C15 118.70(15) . . ?
C11 C10 P1 117.20(13) . . ?
C15 C10 P1 123.85(13) . . ?
C12 C11 C10 119.64(16) . . ?
C12 C11 C16 117.65(16) . . ?
C10 C11 C16 122.71(16) . . ?
C13 C12 C11 122.08(16) . . ?
C13 C12 H12 119.0 . . ?
C11 C12 H12 119.0 . . ?
C12 C13 C14 117.94(16) . . ?
C12 C13 C17 121.68(16) . . ?
C14 C13 C17 120.37(16) . . ?
C13 C14 C15 121.92(16) . . ?
C13 C14 H14 119.0 . . ?
C15 C14 H14 119.0 . . ?
C14 C15 C10 119.70(15) . . ?
C14 C15 C18 117.63(15) . . ?
C10 C15 C18 122.63(15) . . ?
C11 C16 H16A 109.5 . . ?
C11 C16 H16B 109.5 . . ?
H16A C16 H16B 109.5 . . ?
C11 C16 H16C 109.5 . . ?
H16A C16 H16C 109.5 . . ?
H16B C16 H16C 109.5 . . ?
C13 C17 H17A 109.5 . . ?
C13 C17 H17B 109.5 . . ?
H17A C17 H17B 109.5 . . ?
C13 C17 H17C 109.5 . . ?
H17A C17 H17C 109.5 . . ?
H17B C17 H17C 109.5 . . ?
C15 C18 H18A 109.5 . . ?
C15 C18 H18B 109.5 . . ?
H18A C18 H18B 109.5 . . ?
C15 C18 H18C 109.5 . . ?
H18A C18 H18C 109.5 . . ?
H18B C18 H18C 109.5 . . ?
O1 C19 C20 109.20(17) . . ?
O1 C19 H19A 109.8 . . ?
C20 C19 H19A 109.8 . . ?
O1 C19 H19B 109.8 . . ?
C20 C19 H19B 109.8 . . ?
H19A C19 H19B 108.3 . . ?
O2 C20 C19 107.64(15) . . ?
O2 C20 H20A 110.2 . . ?
C19 C20 H20A 110.2 . . ?
O2 C20 H20B 110.2 . . ?
C19 C20 H20B 110.2 . . ?
H20A C20 H20B 108.5 . . ?
O2 C21 C22 108.38(15) . . ?
O2 C21 H21A 110.0 . . ?
C22 C21 H21A 110.0 . . ?
O2 C21 H21B 110.0 . . ?
C22 C21 H21B 110.0 . . ?
H21A C21 H21B 108.4 . . ?
O3 C22 C21 108.09(16) . . ?
O3 C22 K1 52.61(8) . . ?
C21 C22 K1 84.09(11) . . ?
O3 C22 H22A 110.1 . . ?
C21 C22 H22A 110.1 . . ?
K1 C22 H22A 161.5 . . ?
O3 C22 H22B 110.1 . . ?
C21 C22 H22B 110.1 . . ?
K1 C22 H22B 76.1 . . ?
H22A C22 H22B 108.4 . . ?
O3 C23 C24 108.68(19) . . ?
O3 C23 H23A 110.0 . . ?
C24 C23 H23A 110.0 . . ?
O3 C23 H23B 110.0 . . ?
C24 C23 H23B 110.0 . . ?
H23A C23 H23B 108.3 . . ?
O4 C24 C23 107.62(19) . . ?
O4 C24 H24A 110.2 . . ?
C23 C24 H24A 110.2 . . ?
O4 C24 H24B 110.2 . . ?
C23 C24 H24B 110.2 . . ?
H24A C24 H24B 108.5 . . ?
O4 C25A C26A 103.6(4) . . ?
O4 C25A H25A 111.0 . . ?
C26A C25A H25A 111.0 . . ?
O4 C25A H25B 111.0 . . ?
C26A C25A H25B 111.0 . . ?
H25A C25A H25B 109.0 . . ?
C26B C25B O4 116.4(9) . . ?
C26B C25B H25C 108.2 . . ?
O4 C25B H25C 108.2 . . ?
C26B C25B H25D 108.2 . . ?
O4 C25B H25D 108.2 . . ?
H25C C25B H25D 107.3 . . ?
O5A C26A C25A 109.5(5) . . ?
O5A C26A H26A 109.8 . . ?
C25A C26A H26A 109.8 . . ?
O5A C26A H26B 109.8 . . ?
C25A C26A H26B 109.8 . . ?
H26A C26A H26B 108.2 . . ?
O5B C26B C25B 109.0(10) . . ?
O5B C26B H26C 109.9 . . ?
C25B C26B H26C 109.9 . . ?
O5B C26B H26D 109.9 . . ?
C25B C26B H26D 109.9 . . ?
H26C C26B H26D 108.3 . . ?
O5A C27A C28A 119.3(7) . . ?
O5A C27A K1 53.4(6) . . ?
C28A C27A K1 84.6(5) . . ?
O5A C27A H27A 107.5 . . ?
C28A C27A H27A 107.5 . . ?
K1 C27A H27A 82.4 . . ?
O5A C27A H27B 107.5 . . ?
C28A C27A H27B 107.5 . . ?
K1 C27A H27B 160.9 . . ?
H27A C27A H27B 107.0 . . ?
O5B C27B C28B 80.5(11) . . ?
O5B C27B H27C 115.2 . . ?
C28B C27B H27C 115.2 . . ?
O5B C27B H27D 115.2 . . ?
C28B C27B H27D 115.2 . . ?
H27C C27B H27D 112.2 . . ?
O6A C28A C27A 109.0(6) . . ?
O6A C28A H28A 109.9 . . ?
C27A C28A H28A 109.9 . . ?
O6A C28A H28B 109.9 . . ?
C27A C28A H28B 109.9 . . ?
H28A C28A H28B 108.3 . . ?
O6B C28B C27B 104.4(14) . . ?
O6B C28B O5B 92.6(11) . . ?
C27B C28B O5B 47.6(7) . . ?
O6B C28B H28C 110.9 . . ?
C27B C28B H28C 110.9 . . ?
O5B C28B H28C 72.9 . . ?
O6B C28B H28D 110.9 . . ?
C27B C28B H28D 110.9 . . ?
O5B C28B H28D 152.9 . . ?
H28C C28B H28D 108.9 . . ?
O6A C29A C30A 108.9(4) . . ?
O6A C29A H29A 109.9 . . ?
C30A C29A H29A 109.9 . . ?
O6A C29A H29B 109.9 . . ?
C30A C29A H29B 109.9 . . ?
H29A C29A H29B 108.3 . . ?
O6B C29B C30B 107.1(8) . . ?
O6B C29B H29C 110.3 . . ?
C30B C29B H29C 110.3 . . ?
O6B C29B H29D 110.3 . . ?
C30B C29B H29D 110.3 . . ?
H29C C29B H29D 108.6 . . ?
O1 C30A C29A 106.9(4) . . ?
O1 C30A H30A 110.3 . . ?
C29A C30A H30A 110.3 . . ?
O1 C30A H30B 110.3 . . ?
C29A C30A H30B 110.3 . . ?
H30A C30A H30B 108.6 . . ?
O1 C30B C29B 115.2(7) . . ?
O1 C30B H30C 108.5 . . ?
C29B C30B H30C 108.5 . . ?
O1 C30B H30D 108.5 . . ?
C29B C30B H30D 108.5 . . ?
H30C C30B H30D 107.5 . . ?

loop_
_geom_bond_atom_site_label_1
_geom_bond_atom_site_label_2
_geom_bond_distance
_geom_bond_site_symmetry_2
_geom_bond_publ_flag
K1 O6B 2.728(15) . ?
K1 O6A 2.762(7) . ?
K1 O2 2.7693(13) . ?
K1 O4 2.8074(16) . ?
K1 O3 2.8437(15) . ?
K1 O5A 2.855(11) . ?
K1 O5B 2.89(2) . ?
K1 O1 2.9334(14) . ?
K1 S1 3.0685(8) . ?
K1 C27A 3.471(11) . ?
K1 C22 3.473(2) . ?
S1 P1 2.0511(7) . ?
P1 C10 1.8615(17) . ?
P1 C1 1.8674(17) . ?
O1 C30B 1.379(9) . ?
O1 C19 1.425(2) . ?
O1 C30A 1.466(4) . ?
O2 C21 1.417(2) . ?
O2 C20 1.430(2) . ?
O3 C23 1.420(2) . ?
O3 C22 1.423(3) . ?
O4 C25A 1.357(6) . ?
O4 C24 1.419(3) . ?
O4 C25B 1.548(11) . ?
O5A C26A 1.416(6) . ?
O5A C27A 1.446(7) . ?
O5B C27B 1.420(14) . ?
O5B C26B 1.432(12) . ?
O5B C28B 1.896(19) . ?
O6A C29A 1.413(6) . ?
O6A C28A 1.426(6) . ?
O6B C29B 1.421(12) . ?
O6B C28B 1.431(12) . ?
C1 C6 1.416(3) . ?
C1 C2 1.416(3) . ?
C2 C3 1.395(2) . ?
C2 C7 1.509(3) . ?
C3 C4 1.386(3) . ?
C3 H3 0.9500 . ?
C4 C5 1.371(3) . ?
C4 C8 1.516(3) . ?
C5 C6 1.394(3) . ?
C5 H5 0.9500 . ?
C6 C9 1.509(3) . ?
C7 H7A 0.9800 . ?
C7 H7B 0.9800 . ?
C7 H7C 0.9800 . ?
C8 H8A 0.9800 . ?
C8 H8B 0.9800 . ?
C8 H8C 0.9800 . ?
C9 H9A 0.9800 . ?
C9 H9B 0.9800 . ?
C9 H9C 0.9800 . ?
C10 C11 1.407(2) . ?
C10 C15 1.412(2) . ?
C11 C12 1.399(2) . ?
C11 C16 1.517(2) . ?
C12 C13 1.385(2) . ?
C12 H12 0.9500 . ?
C13 C14 1.390(2) . ?
C13 C17 1.513(2) . ?
C14 C15 1.396(2) . ?
C14 H14 0.9500 . ?
C15 C18 1.511(2) . ?
C16 H16A 0.9800 . ?
C16 H16B 0.9800 . ?
C16 H16C 0.9800 . ?
C17 H17A 0.9800 . ?
C17 H17B 0.9800 . ?
C17 H17C 0.9800 . ?
C18 H18A 0.9800 . ?
C18 H18B 0.9800 . ?
C18 H18C 0.9800 . ?
C19 C20 1.490(3) . ?
C19 H19A 0.9900 . ?
C19 H19B 0.9900 . ?
C20 H20A 0.9900 . ?
C20 H20B 0.9900 . ?
C21 C22 1.502(3) . ?
C21 H21A 0.9900 . ?
C21 H21B 0.9900 . ?
C22 H22A 0.9900 . ?
C22 H22B 0.9900 . ?
C23 C24 1.494(4) . ?
C23 H23A 0.9900 . ?
C23 H23B 0.9900 . ?
C24 H24A 0.9900 . ?
C24 H24B 0.9900 . ?
C25A C26A 1.503(7) . ?
C25A H25A 0.9900 . ?
C25A H25B 0.9900 . ?
C25B C26B 1.509(12) . ?
C25B H25C 0.9900 . ?
C25B H25D 0.9900 . ?
C26A H26A 0.9900 . ?
C26A H26B 0.9900 . ?
C26B H26C 0.9900 . ?
C26B H26D 0.9900 . ?
C27A C28A 1.545(8) . ?
C27A H27A 0.9900 . ?
C27A H27B 0.9900 . ?
C27B C28B 1.513(14) . ?
C27B H27C 0.9900 . ?
C27B H27D 0.9900 . ?
C28A H28A 0.9900 . ?
C28A H28B 0.9900 . ?
C28B H28C 0.9900 . ?
C28B H28D 0.9900 . ?
C29A C30A 1.500(6) . ?
C29A H29A 0.9900 . ?
C29A H29B 0.9900 . ?
C29B C30B 1.495(11) . ?
C29B H29C 0.9900 . ?
C29B H29D 0.9900 . ?
C30A H30A 0.9900 . ?
C30A H30B 0.9900 . ?
C30B H30C 0.9900 . ?
C30B H30D 0.9900 . ?

loop_
_publcif_info_exptl_table_extra_item
sin_theta_over_lambda_max

loop_
_publcif_info_exptl_table_header_item
?
